data_2105672
loop_
_publ_author_name
'Onoda, Mitsuko'
'Chen, Xue-An'
'Kato, Katsuo'
'Sato, Akira'
'Wada, Hiroaki'

_publ_section_title
;
 Structure refinement of Cu~8~GeS~6~ using X-ray diffraction data from
 a multiple-twinned crystal
;
_journal_issue 5
_journal_name_full 'Acta Crystallographica Section B'
_journal_page_first 721
_journal_page_last 725
_journal_paper_doi 10.1107/S0108768199004541
_journal_volume 55
_journal_year 1999
_chemical_formula_sum 'Cu8 Ge S6'
_chemical_formula_weight 773.27
_symmetry_cell_setting orthorhombic
_symmetry_space_group_name_Hall 'P 2ac -2'
_symmetry_space_group_name_H-M 'P m n 21'
_atom_type_scat_source
;International Tables for X-ray Crystallography (1974, Vol. IV, Tables
2.2B and 2.3.1)
;
_cell_angle_alpha 90
_cell_angle_beta 90
_cell_angle_gamma 90.642(4)
_cell_formula_units_Z 4
_cell_length_a 9.9073(3)
_cell_length_b 9.9073
_cell_length_c 9.8703(4)
_cell_measurement_reflns_used 25
_cell_measurement_temperature 293
_cell_measurement_theta_max 22.5
_cell_measurement_theta_min 15
_cell_volume 968.75(5)
_computing_structure_refinement 'FMLSM V.3.20 (Kato, 1998)'
_diffrn_ambient_temperature 293
_diffrn_measurement_device 'Enraf-Nonius CAD4'
_diffrn_measurement_method \w-2\q
_diffrn_radiation_monochromator graphite
_diffrn_radiation_source xray_tube
_diffrn_radiation_type 'Mo K\a'
_diffrn_radiation_wavelength .70930
_diffrn_reflns_av_R_equivalents .054
_diffrn_reflns_limit_h_max 19
_diffrn_reflns_limit_h_min 0
_diffrn_reflns_limit_k_max 19
_diffrn_reflns_limit_k_min 0
_diffrn_reflns_limit_l_max 27
_diffrn_reflns_limit_l_min -27
_diffrn_reflns_number 9341
_diffrn_reflns_theta_max 34.76
_diffrn_reflns_theta_min 3.55
_diffrn_standards_decay_% 0
_diffrn_standards_interval_count 200
_diffrn_standards_number 3
_exptl_absorpt_coefficient_mu 21.70
_exptl_absorpt_correction_T_max .23
_exptl_absorpt_correction_T_min .10
_exptl_absorpt_correction_type gaussian
_exptl_crystal_colour Gray
_exptl_crystal_density_diffrn 5.358
_exptl_crystal_density_meas ?
_exptl_crystal_description Plate-like
_exptl_crystal_size_max .18
_exptl_crystal_size_mid .12
_exptl_crystal_size_min .08
_refine_ls_extinction_method none
_refine_ls_matrix_type full
_refine_ls_number_parameters 89
_refine_ls_number_reflns 1805
_refine_ls_number_restraints 0
_refine_ls_R_factor_obs .087
_refine_ls_shift/esd_max .001
_refine_ls_structure_factor_coef F
_refine_ls_weighting_details w=1
_refine_ls_weighting_scheme calc
_refine_ls_wR_factor_obs .094
_reflns_number_observed 1805
_reflns_number_total 9341
_reflns_observed_criterion >2sigma(I)
_cod_data_source_file oh0067.cif
_cod_data_source_block Cu8GeS6-2
_cod_depositor_comments
;
The following automatic conversions were performed:

'_exptl_absorpt_correction_type' value 'Gaussian' changed to
'gaussian' according to
/home/saulius/struct/CIF-dictionaries/cif_core.dic dictionary named
'cif_core.dic' version 2.4.2 from 2011-04-26.

Automatic conversion script
Id: cif_fix_values 1891 2012-01-12 08:04:46Z andrius 

The following automatic conversions were performed:

'_exptl_crystal_density_meas' value 'not measured' was changed to '?'
- the value is perceived as not measured.

Automatic conversion script
Id: cif_fix_values 3008 2015-01-20 13:52:24Z robertas 

The following automatic conversions were performed:

'_refine_ls_weighting_scheme' value 'calc w=1' was changed to 'calc'.
New tag '_refine_ls_weighting_details' was created. The value of the
new tag was set to 'w=1'.

Automatic conversion script
Id: cif_fix_values 3143 2015-03-26 13:38:13Z robertas 
;
_cod_original_cell_volume 968.70(10)
_cod_database_code 2105672

loop_
_symmetry_equiv_pos_as_xyz
x,y,z
y,x,z
1/4-x,3/4-y,1/2+z
3/4-y,1/4-x,1/2+z
1/2+x,1/2+y,z
1/2+y,1/2+x,z
3/4-x,1/4-y,1/2+z
1/4-y,3/4-x,1/2+z

loop_
_atom_site_aniso_label
_atom_site_aniso_U_11
_atom_site_aniso_U_22
_atom_site_aniso_U_33
_atom_site_aniso_U_12
_atom_site_aniso_U_13
_atom_site_aniso_U_23
Ge .0050(10) .005 .018(3) .0030(10) .0010(10) .001
Cu1 .027(2) .0150(10) .033(3) .002(2) .011(2) -.001(2)
Cu2 .034(2) .022(2) .030(3) .003(2) -.003(2) -.006(2)
Cu3 .091(5) .024(2) .032(3) .019(3) -.009(3) .008(2)
Cu4 .023(2) .023 .054(5) .009(2) .012(3) .012
Cu5 .028(2) .028 .016(4) -.012(3) .005(2) .005
S1 .010(3) .009(3) .017(5) .004(3) -.002(2) -.002(2)
S2 .008(2) .008 .013(5) -.002(3) .002(3) .002
S3 .006(2) .006 .013(5) .002(3) -.003(3) -.003
S4 .008(2) .008 .040(8) -.002(3) -.006(3) -.006
S5 .008(2) .008 .018(6) -.007(3) .000(2) .000

loop_
_atom_site_label
_atom_site_fract_x
_atom_site_fract_y
_atom_site_fract_z
_atom_site_U_iso_or_equiv
_atom_site_thermal_displace_type
_atom_site_occupancy
_atom_site_type_symbol
Ge .1246(2) .1246 .5072(13) .0090(10) Uani 1 Ge
Cu1 .3677(4) .1567(4) .2566(15) .0250(10) Uani 1 Cu
Cu2 .1533(5) -.0457(4) .8512(14) .0290(10) Uani 1 Cu
Cu3 .1735(7) -.0268(5) .1494(14) .049(2) Uani 1 Cu
Cu4 .3005(5) .3005 .0173(17) .033(2) Uani 1 Cu
Cu5 .3646(5) .3646 .4759(15) .024(2) Uani 1 Cu
S1 .4991(7) .2573(6) .8864(16) .012(2) Uani 1 S
S2 -.0001(7) -.0001 .6440(18) .009(2) Uani 1 S
S3 .2488(7) .2488 .6402(17) .008(2) Uani 1 S
S4 .3875(6) .3875 .251(2) .019(3) Uani 1 S
S5 .1357(6) .1357 .0 .011(2) Uani 1 S

loop_
_geom_angle_atom_site_label_1
_geom_angle_atom_site_label_2
_geom_angle_atom_site_label_3
_geom_angle
_geom_angle_publ_flag
S1 Ge S1 113.5(6) yes
S1 Ge S3 110.2(3) yes
S1 Ge S3 108.8(3) yes
S1 Ge S1 105.0(6) yes

loop_
_geom_bond_atom_site_label_1
_geom_bond_atom_site_label_2
_geom_bond_site_symmetry_1
_geom_bond_site_symmetry_2
_geom_bond_distance
_geom_bond_publ_flag
Ge S1 . 8_554 2.175(7) yes
Ge S1 . 7_554 2.175(7) yes
Ge S2 . . 2.201(11) yes
Ge S3 . . 2.172(10) yes
S1 S1 8_554 7_554 3.638(12) yes
S2 S1 . 8_554 3.558(12) yes
S2 S1 . 7_554 3.558(12) yes
S3 S1 . 8_554 3.566(12) yes
S3 S1 . 7_554 3.566(12) yes
S2 S3 . . 3.468(17) yes
Cu1 S1 . 7_554 2.363(9) yes
Cu1 S3 . 7_554 2.343(8) yes
Cu1 S4 . . 2.294(8) yes
Cu2 S1 . 5_445 2.489(9) yes
Cu2 S2 . . 2.590(13) yes
Cu2 S4 . 7_555 2.477(9) yes
Cu2 S5 . 1_556 2.329(11) yes
Cu3 S1 . 7_554 2.469(13) yes
Cu3 S2 . 8_544 2.345(7) yes
Cu3 S5 . . 2.219(10) yes
Cu4 S1 . 1_554 2.396(11) yes
Cu4 S1 . 2_554 2.396(11) yes
Cu4 S4 . . 2.609(19) yes
Cu4 S5 . . 2.302(11) yes
Cu5 S2 . 5_555 2.512(15) yes
Cu5 S3 . . 2.288(15) yes
Cu5 S4 . . 2.238(19) yes
Cu1 Cu2 . 7_554 2.801(7) yes
Cu1 Cu3 . . 2.837(9) yes
Cu1 Cu4 . . 2.841(9) yes
Cu2 Cu2 . 5_555 2.804(9) yes
Cu2 Cu3 . 8_545 2.758(7) yes
Cu2 Cu5 . 7_555 2.702(7) yes
Cu3 Cu3 . 5_555 2.823(12) yes
Cu3 Cu5 . 7_554 2.853(9) yes
